data_7227702
loop_
_publ_author_name
'Lin, Nai-Chieh'
'Syu, Herbert J. H.'
'Naziruddin, Abbas Raja'
'Liu, Fu-Chen'
'Lin, Ivan J. B.'

_publ_section_title
;
 Direct C-metallation of N-substituted triazoles promoted by mercury
 acetate. An alternative route to N-heterocyclic carbene complexes
;
_journal_issue 19
_journal_name_full 'RSC Adv.'
_journal_page_first 11652
_journal_paper_doi 10.1039/C7RA00163K
_journal_volume 7
_journal_year 2017
_chemical_formula_sum 'C14 H10 Cl2 Hg2 N8'
_chemical_formula_weight 762.38
_space_group_crystal_system monoclinic
_space_group_IT_number 14
_space_group_name_Hall '-P 2yn'
_space_group_name_H-M_alt 'P 1 21/n 1'
_symmetry_space_group_name_Hall '-P 2yn'
_symmetry_space_group_name_H-M 'P 1 21/n 1'
_atom_sites_solution_hydrogens geom
_audit_creation_method SHELXL-2014/7
_audit_update_record
;
2016-10-03 deposited with the CCDC.
2017-02-10 downloaded from the CCDC.
;
_cell_angle_alpha 90
_cell_angle_beta 93.807(11)
_cell_angle_gamma 90
_cell_formula_units_Z 2
_cell_length_a 13.1710(18)
_cell_length_b 4.5399(5)
_cell_length_c 14.990(2)
_cell_measurement_reflns_used 2674
_cell_measurement_temperature 296(2)
_cell_measurement_theta_max 25.70
_cell_measurement_theta_min 2.25
_cell_volume 894.3(2)
_computing_structure_refinement 'SHELXL-2014/7 (Sheldrick, 2014)'
_diffrn_ambient_temperature 296(2)
_diffrn_measured_fraction_theta_full 0.994
_diffrn_measured_fraction_theta_max 0.994
_diffrn_measurement_device_type 'Bruker APEX-II CCD'
_diffrn_radiation_type MoK\a
_diffrn_radiation_wavelength 0.71073
_diffrn_reflns_av_R_equivalents 0.0308
_diffrn_reflns_av_unetI/netI 0.0310
_diffrn_reflns_Laue_measured_fraction_full 0.994
_diffrn_reflns_Laue_measured_fraction_max 0.994
_diffrn_reflns_limit_h_max 15
_diffrn_reflns_limit_h_min -15
_diffrn_reflns_limit_k_max 5
_diffrn_reflns_limit_k_min -5
_diffrn_reflns_limit_l_max 17
_diffrn_reflns_limit_l_min -16
_diffrn_reflns_number 5762
_diffrn_reflns_point_group_measured_fraction_full 0.994
_diffrn_reflns_point_group_measured_fraction_max 0.994
_diffrn_reflns_theta_full 24.996
_diffrn_reflns_theta_max 24.995
_diffrn_reflns_theta_min 3.100
_exptl_absorpt_coefficient_mu 17.461
_exptl_absorpt_correction_T_max 0.5574
_exptl_absorpt_correction_T_min 0.2265
_exptl_absorpt_correction_type multi-scan
_exptl_absorpt_process_details SADABS
_exptl_crystal_colour colorless
_exptl_crystal_density_diffrn 2.831
_exptl_crystal_description prism
_exptl_crystal_F_000 688
_exptl_crystal_size_max 0.790
_exptl_crystal_size_mid 0.030
_exptl_crystal_size_min 0.020
_refine_diff_density_max 2.752
_refine_diff_density_min -2.013
_refine_diff_density_rms 0.321
_refine_ls_extinction_method none
_refine_ls_goodness_of_fit_ref 1.369
_refine_ls_hydrogen_treatment constr
_refine_ls_matrix_type full
_refine_ls_number_parameters 118
_refine_ls_number_reflns 1571
_refine_ls_number_restraints 0
_refine_ls_restrained_S_all 1.369
_refine_ls_R_factor_all 0.0633
_refine_ls_R_factor_gt 0.0571
_refine_ls_shift/su_max 0.000
_refine_ls_shift/su_mean 0.000
_refine_ls_structure_factor_coef Fsqd
_refine_ls_weighting_details 'w=1/[\s^2^(Fo^2^)+76.8448P] where P=(Fo^2^+2Fc^2^)/3'
_refine_ls_weighting_scheme calc
_refine_ls_wR_factor_gt 0.1717
_refine_ls_wR_factor_ref 0.1738
_reflns_Friedel_coverage 0.000
_reflns_number_gt 1391
_reflns_number_total 1571
_reflns_threshold_expression 'I > 2\s(I)'
_cod_data_source_file c7ra00163k2.cif
_cod_data_source_block ch16769
_cod_database_code 7227702
_shelx_shelxl_version_number 2014/7
_shelx_space_group_comment
;
The symmetry employed for this shelxl refinement is uniquely defined
by the following loop, which should always be used as a source of
symmetry information in preference to the above space-group names.
They are only intended as comments.
;
_shelx_estimated_absorpt_t_min 0.025
_shelx_estimated_absorpt_t_max 0.721

loop_
_space_group_symop_operation_xyz
'x, y, z'
'-x+1/2, y+1/2, -z+1/2'
'-x, -y, -z'
'x-1/2, -y-1/2, z-1/2'

loop_
_atom_site_label
_atom_site_type_symbol
_atom_site_fract_x
_atom_site_fract_y
_atom_site_fract_z
_atom_site_U_iso_or_equiv
_atom_site_adp_type
_atom_site_occupancy
_atom_site_site_symmetry_order
_atom_site_calc_flag
_atom_site_refinement_flags_posn
_atom_site_refinement_flags_adp
C1 C 0.3600(17) 0.039(6) 0.7930(16) 0.037(5) Uani 1 1 d . .
C2 C 0.3627(19) -0.018(6) 0.9351(15) 0.042(6) Uani 1 1 d . .
H2 H 0.3456 -0.0877 0.9905 0.051 Uiso 1 1 calc R U
C3 C 0.5004(18) 0.404(6) 0.7941(15) 0.036(5) Uani 1 1 d . .
C4 C 0.566(2) 0.554(5) 0.8468(15) 0.041(6) Uani 1 1 d . .
H4 H 0.5666 0.5416 0.9087 0.050 Uiso 1 1 calc R U
C5 C 0.635(2) 0.730(7) 0.8054(19) 0.051(7) Uani 1 1 d . .
H5 H 0.6838 0.8364 0.8394 0.061 Uiso 1 1 calc R U
C6 C 0.630(2) 0.747(7) 0.711(2) 0.053(7) Uani 1 1 d . .
H6 H 0.6745 0.8658 0.6819 0.064 Uiso 1 1 calc R U
C7 C 0.557(2) 0.584(6) 0.6655(19) 0.047(7) Uani 1 1 d . .
H7 H 0.5530 0.5932 0.6033 0.056 Uiso 1 1 calc R U
N1 N 0.3148(15) -0.116(5) 0.8543(12) 0.042(5) Uani 1 1 d . .
N2 N 0.4334(16) 0.179(5) 0.9260(13) 0.043(5) Uani 1 1 d . .
N3 N 0.4292(14) 0.215(5) 0.8352(11) 0.034(5) Uani 1 1 d . .
N4 N 0.4917(15) 0.409(5) 0.7062(13) 0.038(5) Uani 1 1 d . .
Cl1 Cl 0.3333(6) -0.058(2) 0.5046(4) 0.062(2) Uani 1 1 d . .
Hg1 Hg 0.33596(7) 0.0275(2) 0.65602(6) 0.0392(3) Uani 1 1 d . .

loop_
_atom_site_aniso_label
_atom_site_aniso_U_11
_atom_site_aniso_U_22
_atom_site_aniso_U_33
_atom_site_aniso_U_23
_atom_site_aniso_U_13
_atom_site_aniso_U_12
C1 0.037(13) 0.037(14) 0.036(13) 0.006(11) -0.002(10) -0.001(11)
C2 0.050(15) 0.053(16) 0.023(11) 0.004(12) -0.001(10) 0.002(14)
C3 0.034(12) 0.040(14) 0.033(12) 0.010(11) -0.005(10) 0.003(11)
C4 0.072(18) 0.029(12) 0.023(11) -0.004(10) 0.004(11) -0.009(13)
C5 0.051(17) 0.048(16) 0.054(17) -0.004(14) -0.002(13) -0.003(14)
C6 0.054(18) 0.050(17) 0.058(18) 0.008(15) 0.019(14) 0.010(15)
C7 0.045(15) 0.049(16) 0.047(15) -0.001(13) 0.010(12) 0.004(13)
N1 0.040(11) 0.065(15) 0.020(9) 0.004(10) -0.008(8) -0.012(11)
N2 0.052(13) 0.052(13) 0.023(10) 0.003(10) -0.011(9) -0.007(11)
N3 0.038(11) 0.044(12) 0.017(9) 0.000(8) -0.012(8) -0.001(9)
N4 0.038(11) 0.039(12) 0.035(11) 0.003(9) -0.006(9) 0.002(10)
Cl1 0.077(5) 0.081(6) 0.029(3) -0.012(4) 0.006(3) -0.005(5)
Hg1 0.0446(6) 0.0464(6) 0.0258(5) -0.0031(4) -0.0030(3) -0.0033(5)

loop_
_atom_type_symbol
_atom_type_description
_atom_type_scat_dispersion_real
_atom_type_scat_dispersion_imag
_atom_type_scat_source
C C 0.0033 0.0016 'International Tables Vol C Tables 4.2.6.8 and 6.1.1.4'
H H 0.0000 0.0000 'International Tables Vol C Tables 4.2.6.8 and 6.1.1.4'
N N 0.0061 0.0033 'International Tables Vol C Tables 4.2.6.8 and 6.1.1.4'
Cl Cl 0.1484 0.1585 'International Tables Vol C Tables 4.2.6.8 and 6.1.1.4'
Hg Hg -2.3894 9.2266 'International Tables Vol C Tables 4.2.6.8 and 6.1.1.4'

loop_
_geom_angle_atom_site_label_1
_geom_angle_atom_site_label_2
_geom_angle_atom_site_label_3
_geom_angle
_geom_angle_site_symmetry_3
N1 C1 N3 108(2) .
N1 C1 Hg1 129.1(18) .
N3 C1 Hg1 122.9(17) .
N2 C2 N1 114(2) .
N2 C2 H2 122.9 .
N1 C2 H2 122.9 .
N4 C3 C4 127(2) .
N4 C3 N3 115(2) .
C4 C3 N3 118(2) .
C3 C4 C5 117(2) .
C3 C4 H4 121.6 .
C5 C4 H4 121.6 .
C4 C5 C6 120(3) .
C4 C5 H5 120.2 .
C6 C5 H5 120.2 .
C7 C6 C5 117(3) .
C7 C6 H6 121.3 .
C5 C6 H6 121.3 .
N4 C7 C6 123(3) .
N4 C7 H7 118.6 .
C6 C7 H7 118.6 .
C1 N1 C2 104(2) .
C1 N1 Hg1 132.4(15) 2_546
C2 N1 Hg1 123.8(16) 2_546
C2 N2 N3 101.7(19) .
C1 N3 N2 112(2) .
C1 N3 C3 126.5(19) .
N2 N3 C3 120.8(19) .
C3 N4 C7 117(2) .
C1 Hg1 Cl1 168.5(7) .
C1 Hg1 N1 96.4(8) 2_556
Cl1 Hg1 N1 95.0(5) 2_556

loop_
_geom_bond_atom_site_label_1
_geom_bond_atom_site_label_2
_geom_bond_distance
_geom_bond_site_symmetry_2
C1 N1 1.33(3) .
C1 N3 1.34(3) .
C1 Hg1 2.06(2) .
C2 N2 1.31(3) .
C2 N1 1.40(3) .
C2 H2 0.9300 .
C3 N4 1.31(3) .
C3 C4 1.32(3) .
C3 N3 1.44(3) .
C4 C5 1.38(4) .
C4 H4 0.9300 .
C5 C6 1.41(4) .
C5 H5 0.9300 .
C6 C7 1.36(4) .
C6 H6 0.9300 .
C7 N4 1.35(3) .
C7 H7 0.9300 .
N1 Hg1 2.56(2) 2_546
N2 N3 1.37(2) .
Cl1 Hg1 2.301(6) .
Hg1 N1 2.56(2) 2_556
